data_7101617
loop_
_publ_author_name
'Chen, Chun-Long'
'Beatty, Alicia M'

_publ_section_title
;
 From crystal engineering to cluster engineering: How to transform
 cadmium chloride from 2-D to 0-D.
;
_journal_issue 1
_journal_name_full 'Chemical communications (Cambridge, England)'
_journal_page_first 76
_journal_page_last 78
_journal_paper_doi 10.1039/b613761j
_journal_year 2007
_chemical_formula_sum 'C128 H224 Cd12 Cl40 N16 O24'
_chemical_formula_weight 5138.03
_chemical_name_systematic
;
?
;
_space_group_IT_number 128
_symmetry_cell_setting tetragonal
_symmetry_space_group_name_Hall '-P 4 2n'
_symmetry_space_group_name_H-M 'P 4/m n c'
_atom_sites_solution_hydrogens geom
_atom_sites_solution_primary direct
_atom_sites_solution_secondary difmap
_audit_creation_method SHELXL-97
_cell_angle_alpha 90.00
_cell_angle_beta 90.00
_cell_angle_gamma 90.00
_cell_formula_units_Z 1
_cell_length_a 12.546(3)
_cell_length_b 12.546(3)
_cell_length_c 32.740(9)
_cell_measurement_reflns_used 3901
_cell_measurement_temperature 301(2)
_cell_measurement_theta_max 24.940
_cell_measurement_theta_min 2.611
_cell_volume 5154(2)
_computing_cell_refinement SMART
_computing_data_collection 'SMART (Bruker,1998)'
_computing_data_reduction 'SAINT (Bruker, 1999)'
_computing_molecular_graphics 'SHELXTL (Bruker, 1998)'
_computing_publication_material SHELXTL
_computing_structure_refinement 'SHELXL-97 (Sheldrick, 1997)'
_computing_structure_solution 'SHELXS-97 (Sheldrick, 1990)'
_diffrn_ambient_temperature 301(2)
_diffrn_measured_fraction_theta_full 0.999
_diffrn_measured_fraction_theta_max 0.999
_diffrn_measurement_device_type 'CCD area detector'
_diffrn_measurement_method 'phi and omega scans'
_diffrn_radiation_monochromator graphite
_diffrn_radiation_source 'fine-focus sealed tube'
_diffrn_radiation_type MoK\a
_diffrn_radiation_wavelength 0.71073
_diffrn_reflns_av_R_equivalents 0.0602
_diffrn_reflns_av_sigmaI/netI 0.0301
_diffrn_reflns_limit_h_max 14
_diffrn_reflns_limit_h_min -14
_diffrn_reflns_limit_k_max 12
_diffrn_reflns_limit_k_min -14
_diffrn_reflns_limit_l_max 37
_diffrn_reflns_limit_l_min -38
_diffrn_reflns_number 23117
_diffrn_reflns_theta_full 25.01
_diffrn_reflns_theta_max 25.01
_diffrn_reflns_theta_min 1.74
_exptl_absorpt_coefficient_mu 1.785
_exptl_absorpt_correction_T_max 0.8011
_exptl_absorpt_correction_T_min 0.7166
_exptl_absorpt_correction_type none
_exptl_absorpt_process_details '(SADABS; Sheldrick, 1996)'
_exptl_crystal_colour 'pale yellow'
_exptl_crystal_density_diffrn 1.656
_exptl_crystal_density_method 'not measured'
_exptl_crystal_description block
_exptl_crystal_F_000 2552
_exptl_crystal_size_max 0.20
_exptl_crystal_size_mid 0.16
_exptl_crystal_size_min 0.13
_refine_diff_density_max 0.558
_refine_diff_density_min -0.560
_refine_diff_density_rms 0.084
_refine_ls_extinction_method none
_refine_ls_goodness_of_fit_ref 1.064
_refine_ls_hydrogen_treatment none
_refine_ls_matrix_type full
_refine_ls_number_parameters 144
_refine_ls_number_reflns 2328
_refine_ls_number_restraints 0
_refine_ls_restrained_S_all 1.064
_refine_ls_R_factor_all 0.0552
_refine_ls_R_factor_gt 0.0333
_refine_ls_shift/su_max 0.000
_refine_ls_shift/su_mean 0.000
_refine_ls_structure_factor_coef Fsqd
_refine_ls_weighting_details 'calc w=1/[\s^2^(Fo^2^)+(0.0219P)^2^+14.7148P] where P=(Fo^2^+2Fc^2^)/3'
_refine_ls_weighting_scheme calc
_refine_ls_wR_factor_gt 0.0679
_refine_ls_wR_factor_ref 0.0769
_reflns_number_gt 1763
_reflns_number_total 2328
_reflns_threshold_expression >2sigma(I)
_cod_data_source_file b613761j.txt
_cod_data_source_block complex4
_cod_depositor_comments
;
The following automatic conversions were performed:
'_symmetry_cell_setting' value 'Tetragonal' changed to 'tetragonal'
according to '/home/saulius/struct/CIF-dictionaries/cif_core.dic'
dictionary named 'cif_core.dic' version 2.4.1 from 2010-06-29.

Automatic conversion script
Id: cif_fix_enum 1527 2010-12-29 10:47:43Z saulius 
;
_cod_original_sg_symbol_H-M P4/mnc
_cod_database_code 7101617

loop_
_symmetry_equiv_pos_as_xyz
'x, y, z'
'-x, -y, z'
'-y, x, z'
'y, -x, z'
'-x+1/2, y+1/2, -z+1/2'
'x+1/2, -y+1/2, -z+1/2'
'y+1/2, x+1/2, -z+1/2'
'-y+1/2, -x+1/2, -z+1/2'
'-x, -y, -z'
'x, y, -z'
'y, -x, -z'
'-y, x, -z'
'x-1/2, -y-1/2, z-1/2'
'-x-1/2, y-1/2, z-1/2'
'-y-1/2, -x-1/2, z-1/2'
'y-1/2, x-1/2, z-1/2'

loop_
_atom_site_label
_atom_site_type_symbol
_atom_site_fract_x
_atom_site_fract_y
_atom_site_fract_z
_atom_site_U_iso_or_equiv
_atom_site_adp_type
_atom_site_occupancy
_atom_site_symmetry_multiplicity
_atom_site_calc_flag
_atom_site_refinement_flags
Cd1 Cd 0.09605(4) 0.20692(4) 0.0000 0.03265(14) Uani 1 2 d S
Cd2 Cd 0.0000 0.0000 -0.09295(2) 0.03617(18) Uani 1 4 d S
Cl1 Cl 0.17404(14) 0.39445(13) 0.0000 0.0461(4) Uani 1 2 d S
Cl2 Cl 0.27448(12) 0.10101(12) 0.0000 0.0334(3) Uani 1 2 d S
Cl3 Cl 0.0000 0.0000 0.0000 0.0314(7) Uani 1 8 d S
Cl4 Cl 0.08808(9) 0.18776(9) -0.07923(3) 0.0348(3) Uani 1 1 d .
Cl5 Cl 0.0000 0.0000 -0.16759(7) 0.0452(6) Uani 1 4 d S
Cl6 Cl 0.5000 0.5000 0.0000 0.129(3) Uani 1 8 d S
O1W O 0.5000 0.0000 0.05762(13) 0.0474(12) Uani 1 2 d S
H1WA H 0.5304 0.0444 0.0366 0.057 Uiso 0.50 1 d PR
H1WB H 0.5000 0.0000 0.0862 0.057 Uiso 1 2 d SR
O2W O 0.3755(4) 0.3253(4) -0.06019(16) 0.1007(17) Uani 1 1 d .
H2WA H 0.4188 0.2849 -0.0507 0.121 Uiso 1 1 d R
H2WB H 0.4248 0.3841 -0.0480 0.121 Uiso 1 1 d R
N1 N 0.3484(3) 0.1282(3) -0.09849(11) 0.0452(10) Uani 1 1 d .
H1A H 0.2845 0.1035 -0.0915 0.068 Uiso 1 1 calc R
H1B H 0.3552 0.1952 -0.0899 0.068 Uiso 1 1 calc R
H1C H 0.3987 0.0881 -0.0870 0.068 Uiso 1 1 calc R
C1 C 0.3598(4) 0.1246(4) -0.14330(14) 0.0431(12) Uani 1 1 d .
C2 C 0.4532(4) 0.1588(4) -0.16152(16) 0.0477(13) Uani 1 1 d .
C3 C 0.4561(4) 0.1569(5) -0.20371(16) 0.0578(15) Uani 1 1 d .
H3A H 0.5178 0.1802 -0.2167 0.069 Uiso 1 1 calc R
C4 C 0.3723(5) 0.1222(4) -0.22758(15) 0.0551(14) Uani 1 1 d .
C5 C 0.2819(5) 0.0849(5) -0.20763(17) 0.0652(17) Uani 1 1 d .
H5A H 0.2249 0.0587 -0.2228 0.078 Uiso 1 1 calc R
C6 C 0.2759(4) 0.0864(5) -0.16569(16) 0.0555(15) Uani 1 1 d .
H6A H 0.2151 0.0614 -0.1526 0.067 Uiso 1 1 calc R
C7 C 0.5473(5) 0.1983(6) -0.13742(18) 0.078(2) Uani 1 1 d .
H7A H 0.5671 0.1442 -0.1181 0.093 Uiso 1 1 d R
H7B H 0.5249 0.2598 -0.1222 0.093 Uiso 1 1 d R
C8 C 0.6378(9) 0.2279(14) -0.1594(4) 0.112(6) Uani 0.60 1 d P
H8A H 0.6778 0.1647 -0.1656 0.168 Uiso 0.60 1 d PR
H8B H 0.6158 0.2615 -0.1844 0.168 Uiso 0.60 1 d PR
H8C H 0.6815 0.2762 -0.1440 0.168 Uiso 0.60 1 d PR
C8' C 0.571(2) 0.3237(19) -0.1495(8) 0.134(10) Uani 0.40 1 d P
H8'A H 0.6306 0.3491 -0.1337 0.201 Uiso 0.40 1 d PR
H8'B H 0.5893 0.3259 -0.1780 0.201 Uiso 0.40 1 d PR
H8'C H 0.5104 0.3682 -0.1446 0.201 Uiso 0.40 1 d PR

loop_
_atom_site_aniso_label
_atom_site_aniso_U_11
_atom_site_aniso_U_22
_atom_site_aniso_U_33
_atom_site_aniso_U_23
_atom_site_aniso_U_13
_atom_site_aniso_U_12
Cd1 0.0341(3) 0.0323(3) 0.0316(3) 0.000 0.000 0.0010(2)
Cd2 0.0358(2) 0.0358(2) 0.0370(4) 0.000 0.000 0.000
Cl1 0.0423(9) 0.0337(9) 0.0623(12) 0.000 0.000 -0.0057(8)
Cl2 0.0316(8) 0.0329(8) 0.0358(9) 0.000 0.000 -0.0008(6)
Cl3 0.0288(9) 0.0288(9) 0.0365(17) 0.000 0.000 0.000
Cl4 0.0381(6) 0.0359(6) 0.0303(6) 0.0012(5) -0.0003(5) -0.0012(5)
Cl5 0.0498(9) 0.0498(9) 0.0359(13) 0.000 0.000 0.000
Cl6 0.077(2) 0.077(2) 0.233(9) 0.000 0.000 0.000
O1W 0.053(3) 0.063(3) 0.027(2) 0.000 0.000 0.004(3)
O2W 0.114(4) 0.085(3) 0.103(4) -0.019(3) 0.021(3) -0.011(3)
N1 0.045(2) 0.058(3) 0.032(2) 0.006(2) 0.0012(19) 0.000(2)
C1 0.051(3) 0.049(3) 0.029(3) 0.006(2) 0.004(2) -0.003(2)
C2 0.042(3) 0.063(4) 0.038(3) 0.005(3) 0.001(2) -0.005(2)
C3 0.051(3) 0.076(4) 0.046(3) 0.009(3) 0.009(3) -0.016(3)
C4 0.065(4) 0.060(4) 0.040(3) 0.003(3) 0.006(3) -0.021(3)
C5 0.065(4) 0.090(5) 0.041(3) 0.006(3) -0.004(3) -0.033(3)
C6 0.050(3) 0.081(4) 0.036(3) 0.003(3) 0.004(2) -0.028(3)
C7 0.052(4) 0.132(6) 0.049(4) 0.009(4) -0.003(3) -0.022(4)
C8 0.065(8) 0.192(17) 0.079(9) 0.030(11) -0.020(7) -0.060(10)
C8' 0.14(2) 0.14(2) 0.12(2) 0.008(17) -0.045(18) -0.083(18)

loop_
_atom_type_symbol
_atom_type_description
_atom_type_scat_dispersion_real
_atom_type_scat_dispersion_imag
_atom_type_scat_source
C C 0.0033 0.0016 'International Tables Vol C Tables 4.2.6.8 and 6.1.1.4'
H H 0.0000 0.0000 'International Tables Vol C Tables 4.2.6.8 and 6.1.1.4'
N N 0.0061 0.0033 'International Tables Vol C Tables 4.2.6.8 and 6.1.1.4'
O O 0.0106 0.0060 'International Tables Vol C Tables 4.2.6.8 and 6.1.1.4'
Cl Cl 0.1484 0.1585 'International Tables Vol C Tables 4.2.6.8 and 6.1.1.4'
Cd Cd -0.8075 1.2024 'International Tables Vol C Tables 4.2.6.8 and 6.1.1.4'

loop_
_geom_angle_atom_site_label_1
_geom_angle_atom_site_label_2
_geom_angle_atom_site_label_3
_geom_angle
_geom_angle_site_symmetry_1
_geom_angle_site_symmetry_3
Cl1 Cd1 Cl2 98.11(5) . .
Cl1 Cd1 Cl4 95.73(3) . 10
Cl2 Cd1 Cl4 89.19(3) . 10
Cl1 Cd1 Cl4 95.73(3) . .
Cl2 Cd1 Cl4 89.19(3) . .
Cl4 Cd1 Cl4 168.54(5) 10 .
Cl1 Cd1 Cl2 93.66(5) . 3
Cl2 Cd1 Cl2 168.23(5) . 3
Cl4 Cd1 Cl2 89.63(3) 10 3
Cl4 Cd1 Cl2 89.63(3) . 3
Cl1 Cd1 Cl3 177.68(4) . .
Cl2 Cd1 Cl3 84.21(4) . .
Cl4 Cd1 Cl3 84.27(3) 10 .
Cl4 Cd1 Cl3 84.27(3) . .
Cl2 Cd1 Cl3 84.02(3) 3 .
Cl5 Cd2 Cl4 99.80(3) . .
Cl5 Cd2 Cl4 99.80(3) . 2
Cl4 Cd2 Cl4 160.41(5) . 2
Cl5 Cd2 Cl4 99.80(3) . 4
Cl4 Cd2 Cl4 88.341(9) . 4
Cl4 Cd2 Cl4 88.341(9) 2 4
Cl5 Cd2 Cl4 99.80(3) . 3
Cl4 Cd2 Cl4 88.341(9) . 3
Cl4 Cd2 Cl4 88.341(9) 2 3
Cl4 Cd2 Cl4 160.41(5) 4 3
Cd1 Cl2 Cd1 101.77(5) . 11
Cd1 Cl3 Cd1 180.000(8) 9 .
Cd1 Cl3 Cd1 90.0 9 3
Cd1 Cl3 Cd1 90.0 . 3
Cd1 Cl3 Cd1 90.0 9 11
Cd1 Cl3 Cd1 90.0 . 11
Cd1 Cl3 Cd1 180.000(8) 3 11
Cd1 Cl4 Cd2 105.52(4) . .
H1WA O1W H1WB 135.6 . .
H2WA O2W H2WB 84.2 . .
C1 N1 H1A 109.5 . .
C1 N1 H1B 109.5 . .
H1A N1 H1B 109.5 . .
C1 N1 H1C 109.5 . .
H1A N1 H1C 109.5 . .
H1B N1 H1C 109.5 . .
C6 C1 C2 121.9(5) . .
C6 C1 N1 118.0(4) . .
C2 C1 N1 120.1(5) . .
C3 C2 C1 116.6(5) . .
C3 C2 C7 120.6(5) . .
C1 C2 C7 122.8(5) . .
C4 C3 C2 123.4(5) . .
C4 C3 H3A 118.3 . .
C2 C3 H3A 118.3 . .
C3 C4 C5 117.5(5) . .
C3 C4 C4 120.9(6) . 8_554
C5 C4 C4 121.6(6) . 8_554
C6 C5 C4 120.6(5) . .
C6 C5 H5A 119.7 . .
C4 C5 H5A 119.7 . .
C1 C6 C5 119.8(5) . .
C1 C6 H6A 120.1 . .
C5 C6 H6A 120.1 . .
C8 C7 C2 117.1(7) . .
C8 C7 C8' 58.2(10) . .
C2 C7 C8' 109.3(9) . .
C8 C7 H7A 108.6 . .
C2 C7 H7A 108.4 . .
C8' C7 H7A 141.7 . .
C8 C7 H7B 107.0 . .
C2 C7 H7B 107.8 . .
C8' C7 H7B 54.0 . .
H7A C7 H7B 107.6 . .
C7 C8 C8' 69.5(11) . .
C7 C8 H8A 108.3 . .
C8' C8 H8A 177.6 . .
C7 C8 H8B 108.8 . .
C8' C8 H8B 70.9 . .
H8A C8 H8B 109.5 . .
C7 C8 H8C 111.2 . .
C8' C8 H8C 72.4 . .
H8A C8 H8C 109.5 . .
H8B C8 H8C 109.5 . .
C7 C8 H8'B 95.6 . .
C8' C8 H8'B 37.3 . .
H8A C8 H8'B 143.4 . .
H8B C8 H8'B 34.8 . .
H8C C8 H8'B 85.8 . .
C8 C8' C7 52.3(9) . .
C8 C8' H7B 84.6 . .
C7 C8' H7B 35.6 . .
C8 C8' H8B 37.5 . .
C7 C8' H8B 75.7 . .
H7B C8' H8B 111.2 . .
C8 C8' H8C 37.1 . .
C7 C8' H8C 76.3 . .
H7B C8' H8C 94.7 . .
H8B C8' H8C 62.9 . .
C8 C8' H8'A 87.2 . .
C7 C8' H8'A 109.1 . .
H7B C8' H8'A 100.1 . .
H8B C8' H8'A 107.2 . .
H8C C8' H8'A 50.2 . .
C8 C8' H8'B 71.5 . .
C7 C8' H8'B 107.7 . .
H7B C8' H8'B 140.4 . .
H8B C8' H8'B 35.3 . .
H8C C8' H8'B 85.0 . .
H8'A C8' H8'B 109.5 . .
C8 C8' H8'C 161.0 . .
C7 C8' H8'C 111.6 . .
H7B C8' H8'C 83.7 . .
H8B C8' H8'C 137.0 . .
H8C C8' H8'C 159.2 . .
H8'A C8' H8'C 109.5 . .
H8'B C8' H8'C 109.5 . .

loop_
_geom_bond_atom_site_label_1
_geom_bond_atom_site_label_2
_geom_bond_distance
_geom_bond_site_symmetry_2
Cd1 Cl1 2.5483(18) .
Cd1 Cl2 2.6033(16) .
Cd1 Cl4 2.6069(13) 10
Cd1 Cl4 2.6069(13) .
Cd1 Cl2 2.6136(17) 3
Cd1 Cl3 2.8621(8) .
Cd2 Cl5 2.444(3) .
Cd2 Cl4 2.6405(12) .
Cd2 Cl4 2.6405(12) 2
Cd2 Cl4 2.6405(12) 4
Cd2 Cl4 2.6405(12) 3
Cl2 Cd1 2.6136(17) 11
Cl3 Cd1 2.8621(7) 9
Cl3 Cd1 2.8621(7) 3
Cl3 Cd1 2.8621(8) 11
O1W H1WA 0.9640 .
O1W H1WB 0.9364 .
O2W H2WA 0.8043 .
O2W H2WB 1.0415 .
N1 C1 1.475(6) .
N1 H1A 0.8900 .
N1 H1B 0.8900 .
N1 H1C 0.8900 .
C1 C6 1.369(7) .
C1 C2 1.383(7) .
C2 C3 1.382(7) .
C2 C7 1.504(7) .
C3 C4 1.381(7) .
C3 H3A 0.9300 .
C4 C5 1.389(7) .
C4 C4 1.471(10) 8_554
C5 C6 1.375(7) .
C5 H5A 0.9300 .
C6 H6A 0.9300 .
C7 C8 1.394(12) .
C7 C8' 1.65(2) .
C7 H7A 0.9599 .
C7 H7B 0.9600 .
C8 C8' 1.50(3) .
C8 H8A 0.9599 .
C8 H8B 0.9601 .
C8 H8C 0.9601 .
C8 H8'B 1.5014 .
C8' H7B 1.3352 .
C8' H8B 1.4910 .
C8' H8C 1.5157 .
C8' H8'A 0.9599 .
C8' H8'B 0.9602 .
C8' H8'C 0.9599 .

loop_
_geom_hbond_atom_site_label_D
_geom_hbond_atom_site_label_H
_geom_hbond_atom_site_label_A
_geom_hbond_distance_DH
_geom_hbond_distance_HA
_geom_hbond_distance_DA
_geom_hbond_angle_DHA
_geom_hbond_site_symmetry_A
O1W H1WA Cl1 0.96 2.23 3.175(3) 166.5 3_655
O2W H2WB Cl6 1.04 2.34 3.336(5) 159.4 .
N1 H1A Cl4 0.89 2.71 3.409(4) 136.2 .
N1 H1A Cl4 0.89 2.72 3.439(4) 138.3 4
N1 H1B O2W 0.89 1.92 2.793(6) 167.5 .
N1 H1C O1W 0.89 1.94 2.828(4) 174.7 9_655
